data_7109588
loop_
_publ_author_name
'Wenfeng Lo'
'Chunhua Hu'
'Marck Lumeij'
'Richard Dronskowski'
'Michael Lovihayeem'
'Oren Ishal'
'Jianfeng Jiang'

_publ_section_title
;
 [CoI(CN)2(CO)3]^-^, a new discovery from an 80-year-old reactio
;
_journal_name_full Chem.Commun.
_journal_page_first 7382
_journal_paper_doi 10.1039/c3cc43269f
_journal_volume 49
_journal_year 2013
_chemical_formula_sum 'C29 H20 Co N2 O3 P'
_chemical_formula_weight 534.37
_chemical_name_systematic
;
?
;
_space_group_IT_number 5
_symmetry_cell_setting monoclinic
_symmetry_space_group_name_Hall 'I 2y'
_symmetry_space_group_name_H-M 'I 1 2 1'
_atom_sites_solution_hydrogens geom
_atom_sites_solution_primary direct
_atom_sites_solution_secondary difmap
_audit_creation_method SHELXL-97
_cell_angle_alpha 90.00
_cell_angle_beta 91.215(2)
_cell_angle_gamma 90.00
_cell_formula_units_Z 2
_cell_length_a 13.042(4)
_cell_length_b 7.3431(13)
_cell_length_c 13.093(2)
_cell_measurement_reflns_used 1556
_cell_measurement_temperature 100(2)
_cell_measurement_theta_max 21.10
_cell_measurement_theta_min 3.11
_cell_volume 1253.6(5)
_computing_cell_refinement 'Bruker SAINT'
_computing_data_collection 'Bruker APEX2'
_computing_data_reduction 'Bruker SAINT'
_computing_molecular_graphics 'Bruker SHELXTL'
_computing_publication_material 'Bruker SHELXTL'
_computing_structure_refinement 'SHELXL-97 (Sheldrick, 2008)'
_computing_structure_solution 'SHELXS-97 (Sheldrick, 2008)'
_diffrn_ambient_temperature 100(2)
_diffrn_measured_fraction_theta_full 1.000
_diffrn_measured_fraction_theta_max 1.000
_diffrn_measurement_device_type 'Bruker APEX-II CCD'
_diffrn_measurement_method '\w scans'
_diffrn_radiation_monochromator graphite
_diffrn_radiation_source 'fine-focus sealed tube'
_diffrn_radiation_type MoK\a
_diffrn_radiation_wavelength 0.71073
_diffrn_reflns_av_R_equivalents 0.0566
_diffrn_reflns_av_sigmaI/netI 0.0680
_diffrn_reflns_limit_h_max 16
_diffrn_reflns_limit_h_min -16
_diffrn_reflns_limit_k_max 9
_diffrn_reflns_limit_k_min -9
_diffrn_reflns_limit_l_max 16
_diffrn_reflns_limit_l_min -16
_diffrn_reflns_number 8266
_diffrn_reflns_theta_full 26.41
_diffrn_reflns_theta_max 26.41
_diffrn_reflns_theta_min 2.18
_exptl_absorpt_coefficient_mu 0.782
_exptl_absorpt_correction_T_max 0.9769
_exptl_absorpt_correction_T_min 0.9473
_exptl_absorpt_correction_type multi-scan
_exptl_absorpt_process_details SADABS
_exptl_crystal_colour colorless
_exptl_crystal_density_diffrn 1.416
_exptl_crystal_density_method 'not measured'
_exptl_crystal_description prism
_exptl_crystal_F_000 548
_exptl_crystal_size_max 0.07
_exptl_crystal_size_mid 0.06
_exptl_crystal_size_min 0.03
_refine_diff_density_max 0.351
_refine_diff_density_min -0.236
_refine_diff_density_rms 0.058
_refine_ls_abs_structure_details 'Flack H D (1983), Acta Cryst. A39, 876-881'
_refine_ls_abs_structure_Flack 0.049(14)
_refine_ls_extinction_method none
_refine_ls_goodness_of_fit_ref 0.993
_refine_ls_hydrogen_treatment constr
_refine_ls_matrix_type full
_refine_ls_number_parameters 166
_refine_ls_number_reflns 2586
_refine_ls_number_restraints 1
_refine_ls_restrained_S_all 0.993
_refine_ls_R_factor_all 0.0465
_refine_ls_R_factor_gt 0.0359
_refine_ls_shift/su_max 0.000
_refine_ls_shift/su_mean 0.000
_refine_ls_structure_factor_coef Fsqd
_refine_ls_weighting_details 'calc w=1/[\s^2^(Fo^2^)+(0.0130P)^2^+0.0000P] where P=(Fo^2^+2Fc^2^)/3'
_refine_ls_weighting_scheme calc
_refine_ls_wR_factor_gt 0.0527
_refine_ls_wR_factor_ref 0.0556
_reflns_number_gt 2270
_reflns_number_total 2586
_reflns_threshold_expression >2sigma(I)
_cod_data_source_file c3cc43269f.txt
_cod_data_source_block 12yuj24
_cod_original_cell_volume 1253.7(5)
_cod_original_sg_symbol_H-M 'I 2'
_cod_database_code 7109588

loop_
_symmetry_equiv_pos_as_xyz
'x, y, z'
'-x, y, -z'
'x+1/2, y+1/2, z+1/2'
'-x+1/2, y+1/2, -z+1/2'

loop_
_atom_site_label
_atom_site_type_symbol
_atom_site_fract_x
_atom_site_fract_y
_atom_site_fract_z
_atom_site_U_iso_or_equiv
_atom_site_adp_type
_atom_site_occupancy
_atom_site_symmetry_multiplicity
_atom_site_calc_flag
_atom_site_refinement_flags
Co1 Co 0.5000 0.50082(6) 0.5000 0.01399(14) Uani 1 2 d S
O1 O 0.68311(16) 0.7056(3) 0.44456(15) 0.0409(6) Uani 1 1 d .
O2 O 0.5000 0.0997(4) 0.5000 0.0350(8) Uani 1 2 d S
N1 N 0.43131(15) 0.5116(4) 0.27634(15) 0.0217(5) Uani 1 1 d .
C1 C 0.45660(17) 0.5032(5) 0.36086(17) 0.0173(5) Uani 1 1 d .
C2 C 0.6120(2) 0.6262(4) 0.4665(2) 0.0214(7) Uani 1 1 d .
C3 C 0.5000 0.2555(6) 0.5000 0.0216(9) Uani 1 2 d S
P1 P 0.0000 0.83159(12) 0.5000 0.0137(2) Uani 1 2 d S
C4 C 0.0424(2) 0.6852(4) 0.39977(19) 0.0155(6) Uani 1 1 d .
C5 C 0.1404(2) 0.6949(4) 0.36107(19) 0.0175(6) Uani 1 1 d .
H5 H 0.1878 0.7820 0.3875 0.021 Uiso 1 1 calc R
C6 C 0.1692(2) 0.5777(4) 0.2839(2) 0.0218(7) Uani 1 1 d .
H6 H 0.2364 0.5843 0.2575 0.026 Uiso 1 1 calc R
C7 C 0.0998(2) 0.4506(3) 0.2450(2) 0.0224(7) Uani 1 1 d .
H7 H 0.1192 0.3712 0.1915 0.027 Uiso 1 1 calc R
C8 C 0.0020(2) 0.4398(4) 0.2843(2) 0.0256(7) Uani 1 1 d .
H8 H -0.0455 0.3533 0.2576 0.031 Uiso 1 1 calc R
C9 C -0.0260(2) 0.5545(3) 0.36225(19) 0.0191(7) Uani 1 1 d .
H9 H -0.0923 0.5444 0.3905 0.023 Uiso 1 1 calc R
C10 C 0.10240(17) 0.9767(4) 0.54453(18) 0.0138(6) Uani 1 1 d .
C11 C 0.13960(18) 0.9689(4) 0.64466(18) 0.0165(7) Uani 1 1 d .
H11 H 0.1113 0.8851 0.6916 0.020 Uiso 1 1 calc R
C12 C 0.2186(2) 1.0849(4) 0.6755(2) 0.0204(7) Uani 1 1 d .
H12 H 0.2446 1.0804 0.7438 0.024 Uiso 1 1 calc R
C13 C 0.2592(2) 1.2069(4) 0.6068(2) 0.0222(7) Uani 1 1 d .
H13 H 0.3137 1.2850 0.6281 0.027 Uiso 1 1 calc R
C14 C 0.2213(2) 1.2166(4) 0.5071(2) 0.0220(7) Uani 1 1 d .
H14 H 0.2498 1.3005 0.4603 0.026 Uiso 1 1 calc R
C15 C 0.1418(2) 1.1034(4) 0.4763(2) 0.0185(6) Uani 1 1 d .
H15 H 0.1141 1.1119 0.4088 0.022 Uiso 1 1 calc R

loop_
_atom_site_aniso_label
_atom_site_aniso_U_11
_atom_site_aniso_U_22
_atom_site_aniso_U_33
_atom_site_aniso_U_23
_atom_site_aniso_U_13
_atom_site_aniso_U_12
Co1 0.0139(3) 0.0151(3) 0.0131(3) 0.000 0.0012(2) 0.000
O1 0.0333(13) 0.0593(17) 0.0301(13) 0.0105(11) -0.0004(11) -0.0278(12)
O2 0.043(2) 0.0183(18) 0.044(2) 0.000 -0.0010(16) 0.000
N1 0.0244(12) 0.0217(13) 0.0188(11) -0.0029(14) -0.0006(9) -0.0031(15)
C1 0.0158(12) 0.0143(13) 0.0220(14) 0.0001(17) 0.0030(10) 0.0005(16)
C2 0.0261(18) 0.0259(18) 0.0121(15) 0.0008(12) -0.0044(13) -0.0028(14)
C3 0.021(2) 0.026(3) 0.018(2) 0.000 0.0050(17) 0.000
P1 0.0132(5) 0.0148(7) 0.0132(5) 0.000 -0.0008(4) 0.000
C4 0.0173(15) 0.0164(15) 0.0127(14) 0.0028(11) -0.0016(11) 0.0026(12)
C5 0.0155(15) 0.0186(16) 0.0183(15) 0.0000(12) -0.0023(12) 0.0012(12)
C6 0.0207(16) 0.0247(17) 0.0200(16) 0.0027(13) 0.0037(13) 0.0050(13)
C7 0.0273(16) 0.019(2) 0.0210(15) -0.0056(11) 0.0045(13) 0.0025(12)
C8 0.0256(16) 0.0216(19) 0.0294(18) -0.0057(12) -0.0018(14) -0.0038(12)
C9 0.0166(14) 0.0200(19) 0.0209(15) -0.0025(11) 0.0024(12) -0.0036(11)
C10 0.0102(12) 0.0151(17) 0.0160(13) -0.0028(13) 0.0000(10) 0.0033(13)
C11 0.0155(13) 0.0186(19) 0.0154(13) -0.0023(12) 0.0009(10) 0.0013(12)
C12 0.0150(15) 0.0329(18) 0.0132(15) -0.0036(13) -0.0026(12) 0.0009(13)
C13 0.0165(15) 0.0274(18) 0.0228(16) -0.0060(14) -0.0005(13) -0.0049(13)
C14 0.0224(17) 0.0232(18) 0.0206(16) -0.0001(13) 0.0039(13) -0.0066(13)
C15 0.0210(16) 0.0197(16) 0.0149(15) -0.0005(12) -0.0024(12) -0.0002(13)

loop_
_atom_type_symbol
_atom_type_description
_atom_type_scat_dispersion_real
_atom_type_scat_dispersion_imag
_atom_type_scat_source
C C 0.0033 0.0016 'International Tables Vol C Tables 4.2.6.8 and 6.1.1.4'
H H 0.0000 0.0000 'International Tables Vol C Tables 4.2.6.8 and 6.1.1.4'
N N 0.0061 0.0033 'International Tables Vol C Tables 4.2.6.8 and 6.1.1.4'
O O 0.0106 0.0060 'International Tables Vol C Tables 4.2.6.8 and 6.1.1.4'
P P 0.1023 0.0942 'International Tables Vol C Tables 4.2.6.8 and 6.1.1.4'
Co Co 0.3494 0.9721 'International Tables Vol C Tables 4.2.6.8 and 6.1.1.4'

loop_
_geom_angle_atom_site_label_1
_geom_angle_atom_site_label_2
_geom_angle_atom_site_label_3
_geom_angle
_geom_angle_site_symmetry_1
_geom_angle_site_symmetry_3
C2 Co1 C2 118.05(19) . 2_656
C2 Co1 C3 120.97(10) . .
C2 Co1 C3 120.97(10) 2_656 .
C2 Co1 C1 89.35(12) . .
C2 Co1 C1 90.10(12) 2_656 .
C3 Co1 C1 90.53(11) . .
C2 Co1 C1 90.10(12) . 2_656
C2 Co1 C1 89.35(12) 2_656 2_656
C3 Co1 C1 90.53(11) . 2_656
C1 Co1 C1 178.9(2) . 2_656
N1 C1 Co1 177.4(3) . .
O1 C2 Co1 179.5(3) . .
O2 C3 Co1 180.000(1) . .
C4 P1 C4 106.33(17) 2_556 .
C4 P1 C10 110.92(12) 2_556 .
C4 P1 C10 110.76(11) . .
C4 P1 C10 110.76(11) 2_556 2_556
C4 P1 C10 110.92(12) . 2_556
C10 P1 C10 107.20(18) . 2_556
C5 C4 C9 119.7(2) . .
C5 C4 P1 122.5(2) . .
C9 C4 P1 117.8(2) . .
C6 C5 C4 120.1(3) . .
C6 C5 H5 120.0 . .
C4 C5 H5 120.0 . .
C5 C6 C7 120.0(3) . .
C5 C6 H6 120.0 . .
C7 C6 H6 120.0 . .
C8 C7 C6 119.9(2) . .
C8 C7 H7 120.0 . .
C6 C7 H7 120.0 . .
C9 C8 C7 120.0(2) . .
C9 C8 H8 120.0 . .
C7 C8 H8 120.0 . .
C8 C9 C4 120.2(2) . .
C8 C9 H9 119.9 . .
C4 C9 H9 119.9 . .
C11 C10 C15 120.4(3) . .
C11 C10 P1 121.6(2) . .
C15 C10 P1 117.99(18) . .
C10 C11 C12 119.4(3) . .
C10 C11 H11 120.3 . .
C12 C11 H11 120.3 . .
C13 C12 C11 120.0(2) . .
C13 C12 H12 120.0 . .
C11 C12 H12 120.0 . .
C12 C13 C14 120.7(3) . .
C12 C13 H13 119.6 . .
C14 C13 H13 119.6 . .
C15 C14 C13 119.6(3) . .
C15 C14 H14 120.2 . .
C13 C14 H14 120.2 . .
C14 C15 C10 119.9(2) . .
C14 C15 H15 120.1 . .
C10 C15 H15 120.1 . .

loop_
_geom_bond_atom_site_label_1
_geom_bond_atom_site_label_2
_geom_bond_distance
_geom_bond_site_symmetry_2
Co1 C2 1.789(3) .
Co1 C2 1.789(3) 2_656
Co1 C3 1.801(4) .
Co1 C1 1.896(2) .
Co1 C1 1.896(2) 2_656
O1 C2 1.138(3) .
O2 C3 1.145(4) .
N1 C1 1.150(3) .
P1 C4 1.793(3) 2_556
P1 C4 1.793(3) .
P1 C10 1.796(3) .
P1 C10 1.796(3) 2_556
C4 C5 1.386(3) .
C4 C9 1.393(3) .
C5 C6 1.385(3) .
C5 H5 0.9500 .
C6 C7 1.389(3) .
C6 H6 0.9500 .
C7 C8 1.387(4) .
C7 H7 0.9500 .
C8 C9 1.379(3) .
C8 H8 0.9500 .
C9 H9 0.9500 .
C10 C11 1.389(3) .
C10 C15 1.396(4) .
C11 C12 1.390(3) .
C11 H11 0.9500 .
C12 C13 1.383(4) .
C12 H12 0.9500 .
C13 C14 1.388(4) .
C13 H13 0.9500 .
C14 C15 1.382(4) .
C14 H14 0.9500 .
C15 H15 0.9500 .
